data_4325569
loop_
_publ_author_name
'Jia Luo'
'Nigam P. Rath'
'Liviu M. Mirica'

_publ_section_title
;
 Dinuclear Co(II)Co(III) Mixed-Valence and Co(III)Co(III) Complexes with
 N- and O-Donor Ligands: Characterization and Water Oxidation Studies
;
_journal_name_full 'Inorganic Chemistry'
_journal_page_first 6152
_journal_page_last 6157
_journal_paper_doi 10.1021/ic201031s
_journal_volume 50
_journal_year 2011
_chemical_formula_sum 'C30 H39 Cl2 Co2 N6 O12'
_chemical_formula_weight 864.43
_chemical_name_systematic
; 
 ? 
;
_space_group_IT_number 14
_symmetry_cell_setting monoclinic
_symmetry_space_group_name_Hall '-P 2yn'
_symmetry_space_group_name_H-M 'P 1 21/n 1'
_atom_sites_solution_hydrogens geom
_atom_sites_solution_primary direct
_atom_sites_solution_secondary difmap
_audit_creation_method SHELXL-97
_cell_angle_alpha 90.00
_cell_angle_beta 95.908(3)
_cell_angle_gamma 90.00
_cell_formula_units_Z 4
_cell_length_a 13.3731(8)
_cell_length_b 12.9829(8)
_cell_length_c 20.4445(13)
_cell_measurement_reflns_used 9005
_cell_measurement_temperature 100(2)
_cell_measurement_theta_max 34.21
_cell_measurement_theta_min 2.54
_cell_volume 3530.8(4)
_computing_cell_refinement 'Bruker SAINT'
_computing_data_collection 'Bruker APEX2'
_computing_data_reduction 'Bruker SAINT'
_computing_molecular_graphics 'Bruker SHELXTL'
_computing_publication_material 'Bruker SHELXTL'
_computing_structure_refinement 'SHELXL-97 (Sheldrick, 2008)'
_computing_structure_solution 'SHELXS-97 (Sheldrick, 2008)'
_diffrn_ambient_temperature 100(2)
_diffrn_measured_fraction_theta_full 1.000
_diffrn_measured_fraction_theta_max 0.997
_diffrn_measurement_device_type 'Bruker APEX-II CCD'
_diffrn_measurement_method '\f and \w scans'
_diffrn_radiation_monochromator graphite
_diffrn_radiation_source 'fine-focus sealed tube'
_diffrn_radiation_type MoK\a
_diffrn_radiation_wavelength 0.71073
_diffrn_reflns_av_R_equivalents 0.0392
_diffrn_reflns_av_sigmaI/netI 0.0205
_diffrn_reflns_limit_h_max 21
_diffrn_reflns_limit_h_min -21
_diffrn_reflns_limit_k_max 20
_diffrn_reflns_limit_k_min -20
_diffrn_reflns_limit_l_max 32
_diffrn_reflns_limit_l_min -32
_diffrn_reflns_number 171558
_diffrn_reflns_theta_full 25.00
_diffrn_reflns_theta_max 34.52
_diffrn_reflns_theta_min 1.74
_exptl_absorpt_coefficient_mu 1.162
_exptl_absorpt_correction_T_max 0.8359
_exptl_absorpt_correction_T_min 0.6699
_exptl_absorpt_correction_type multi-scan
_exptl_absorpt_process_details 'sadabs v2008/1'
_exptl_crystal_colour red
_exptl_crystal_density_diffrn 1.626
_exptl_crystal_density_meas ?
_exptl_crystal_description rectangular
_exptl_crystal_F_000 1780
_exptl_crystal_size_max 0.38
_exptl_crystal_size_mid 0.26
_exptl_crystal_size_min 0.16
_refine_diff_density_max 0.967
_refine_diff_density_min -0.490
_refine_diff_density_rms 0.079
_refine_ls_extinction_method none
_refine_ls_goodness_of_fit_ref 1.052
_refine_ls_hydrogen_treatment constr
_refine_ls_matrix_type full
_refine_ls_number_parameters 484
_refine_ls_number_reflns 14974
_refine_ls_number_restraints 0
_refine_ls_restrained_S_all 1.052
_refine_ls_R_factor_all 0.0441
_refine_ls_R_factor_gt 0.0326
_refine_ls_shift/su_max 0.003
_refine_ls_shift/su_mean 0.000
_refine_ls_structure_factor_coef Fsqd
_refine_ls_weighting_details 'calc w=1/[\s^2^(Fo^2^)+(0.0440P)^2^+2.1117P] where P=(Fo^2^+2Fc^2^)/3'
_refine_ls_weighting_scheme calc
_refine_ls_wR_factor_gt 0.0822
_refine_ls_wR_factor_ref 0.0904
_reflns_number_gt 12503
_reflns_number_total 14974
_reflns_threshold_expression >2sigma(I)
_cod_data_source_file ic201031s_si_002_1.cif
_cod_data_source_block l2010
_cod_depositor_comments
;
The following automatic conversions were performed:

'_exptl_crystal_density_meas' value 'no' was changed to '?' - the
value is perceived as not measured.

Automatic conversion script
Id: cif_fix_values 3008 2015-01-20 13:52:24Z robertas 
;
_cod_database_code 4325569

loop_
_symmetry_equiv_pos_as_xyz
'x, y, z'
'-x+1/2, y+1/2, -z+1/2'
'-x, -y, -z'
'x-1/2, -y-1/2, z-1/2'

loop_
_atom_site_label
_atom_site_type_symbol
_atom_site_fract_x
_atom_site_fract_y
_atom_site_fract_z
_atom_site_U_iso_or_equiv
_atom_site_adp_type
_atom_site_occupancy
_atom_site_symmetry_multiplicity
_atom_site_calc_flag
_atom_site_refinement_flags
_atom_site_disorder_assembly
_atom_site_disorder_group
Co1 Co 0.553414(12) 0.492454(12) 0.315275(8) 0.01306(4) Uani 1 1 d . . .
Co2 Co 0.406108(12) 0.578130(12) 0.206939(7) 0.01200(4) Uani 1 1 d . . .
Cl1 Cl 0.78778(2) 0.45313(3) 0.096853(16) 0.02205(6) Uani 1 1 d . . .
Cl2 Cl 0.3157(3) 0.15182(15) 0.0512(2) 0.0209(3) Uani 0.71(4) 1 d P A 1
Cl2' Cl 0.3070(9) 0.1489(5) 0.0455(5) 0.0235(9) Uani 0.29(4) 1 d P A 2
N1 n 0.70318(8) 0.54116(9) 0.34311(6) 0.01860(19) Uani 1 1 d . . .
N2 n 0.64365(9) 0.35136(8) 0.30837(6) 0.01924(19) Uani 1 1 d . . .
N3 n 0.51510(9) 0.40694(9) 0.39703(5) 0.01947(19) Uani 1 1 d . . .
N4 n 0.26160(8) 0.56605(8) 0.19084(5) 0.01634(17) Uani 1 1 d . . .
N5 n 0.40915(9) 0.50635(8) 0.12153(5) 0.01743(18) Uani 1 1 d . . .
N6 n 0.40472(8) 0.69929(8) 0.15016(5) 0.01429(16) Uani 1 1 d . . .
O1 O 0.50321(7) 0.62126(7) 0.35907(4) 0.01807(16) Uani 1 1 d . . .
O2 O 0.38725(6) 0.66905(7) 0.27779(4) 0.01468(14) Uani 1 1 d . . .
O3 O 0.54849(6) 0.57257(6) 0.22456(4) 0.01522(15) Uani 1 1 d . . .
O4 O 0.42285(7) 0.45766(7) 0.25959(4) 0.01567(15) Uani 1 1 d . . .
O5 O 0.77942(15) 0.53687(12) 0.14122(8) 0.0551(4) Uani 1 1 d . . .
O6 O 0.69021(10) 0.42244(13) 0.06740(7) 0.0457(4) Uani 1 1 d . . .
O7 O 0.84916(10) 0.48448(12) 0.04676(6) 0.0380(3) Uani 1 1 d . . .
O8 O 0.83544(11) 0.36894(11) 0.13306(8) 0.0427(3) Uani 1 1 d . . .
O9 O 0.34046(13) 0.15734(13) 0.11920(7) 0.0496(4) Uani 1 1 d . . .
O10 O 0.29616(12) 0.25293(9) 0.02373(6) 0.0392(3) Uani 1 1 d . . .
O11 O 0.22505(12) 0.09189(13) 0.03503(11) 0.0617(5) Uani 1 1 d . . .
O12 O 0.39477(11) 0.10384(11) 0.02048(7) 0.0413(3) Uani 1 1 d . . .
C1 C 0.43563(9) 0.67916(9) 0.33459(6) 0.01482(18) Uani 1 1 d . . .
C2 C 0.40667(11) 0.77071(11) 0.37312(7) 0.0237(2) Uani 1 1 d . . .
H2A H 0.3865 0.7478 0.4155 0.036 Uiso 1 1 calc R . .
H2B H 0.3504 0.8067 0.3484 0.036 Uiso 1 1 calc R . .
H2C H 0.4642 0.8176 0.3806 0.036 Uiso 1 1 calc R . .
C3 C 0.60772(9) 0.66203(10) 0.22108(6) 0.0187(2) Uani 1 1 d . . .
H3A H 0.5983 0.6901 0.1764 0.028 Uiso 1 1 calc R . .
H3B H 0.6787 0.6446 0.2323 0.028 Uiso 1 1 calc R . .
H3C H 0.5873 0.7135 0.2521 0.028 Uiso 1 1 calc R . .
C4 C 0.34259(10) 0.39565(10) 0.27513(7) 0.0220(2) Uani 1 1 d . . .
H4A H 0.2994 0.4353 0.3018 0.033 Uiso 1 1 calc R . .
H4B H 0.3690 0.3353 0.3000 0.033 Uiso 1 1 calc R . .
H4C H 0.3034 0.3732 0.2345 0.033 Uiso 1 1 calc R . .
C5 C 0.73001(11) 0.62941(11) 0.37444(7) 0.0228(2) Uani 1 1 d . . .
H5 H 0.6789 0.6729 0.3880 0.027 Uiso 1 1 calc R . .
C6 C 0.82941(12) 0.65937(13) 0.38773(8) 0.0305(3) Uani 1 1 d . . .
H6 H 0.8461 0.7226 0.4096 0.037 Uiso 1 1 calc R . .
C7 C 0.90394(12) 0.59564(15) 0.36868(9) 0.0360(4) Uani 1 1 d . . .
H7 H 0.9728 0.6137 0.3779 0.043 Uiso 1 1 calc R . .
C8 C 0.87677(11) 0.50543(14) 0.33605(9) 0.0324(3) Uani 1 1 d . . .
H8 H 0.9267 0.4607 0.3222 0.039 Uiso 1 1 calc R . .
C9 C 0.77555(10) 0.48074(10) 0.32370(7) 0.0213(2) Uani 1 1 d . . .
C10 C 0.73985(11) 0.38588(11) 0.28643(8) 0.0247(3) Uani 1 1 d . . .
H10A H 0.7308 0.4010 0.2387 0.030 Uiso 1 1 calc R . .
H10B H 0.7907 0.3306 0.2941 0.030 Uiso 1 1 calc R . .
C11 C 0.65969(10) 0.30899(10) 0.37593(7) 0.0221(2) Uani 1 1 d . . .
H11A H 0.7140 0.3476 0.4018 0.027 Uiso 1 1 calc R . .
H11B H 0.6803 0.2359 0.3743 0.027 Uiso 1 1 calc R . .
C12 C 0.56430(10) 0.31747(10) 0.40833(6) 0.0194(2) Uani 1 1 d . . .
C13 C 0.53061(12) 0.24188(11) 0.44838(7) 0.0256(3) Uani 1 1 d . . .
H13 H 0.5661 0.1787 0.4550 0.031 Uiso 1 1 calc R . .
C14 C 0.44419(13) 0.25987(13) 0.47869(8) 0.0311(3) Uani 1 1 d . . .
H14 H 0.4190 0.2086 0.5058 0.037 Uiso 1 1 calc R . .
C15 C 0.39492(13) 0.35358(14) 0.46895(8) 0.0320(3) Uani 1 1 d . . .
H15 H 0.3365 0.3683 0.4901 0.038 Uiso 1 1 calc R . .
C16 C 0.43286(12) 0.42503(12) 0.42772(7) 0.0259(3) Uani 1 1 d . . .
H16 H 0.3994 0.4893 0.4209 0.031 Uiso 1 1 calc R . .
C17 C 0.59782(12) 0.27138(11) 0.26450(8) 0.0264(3) Uani 1 1 d . . .
H17A H 0.5909 0.2968 0.2191 0.040 Uiso 1 1 calc R . .
H17B H 0.5313 0.2539 0.2774 0.040 Uiso 1 1 calc R . .
H17C H 0.6406 0.2099 0.2676 0.040 Uiso 1 1 calc R . .
C18 C 0.19680(10) 0.59018(10) 0.23479(7) 0.0196(2) Uani 1 1 d . . .
H18 H 0.2221 0.6161 0.2767 0.024 Uiso 1 1 calc R . .
C19 C 0.09412(10) 0.57801(11) 0.22003(8) 0.0244(3) Uani 1 1 d . . .
H19 H 0.0495 0.5926 0.2521 0.029 Uiso 1 1 calc R . .
C20 C 0.05732(11) 0.54432(12) 0.15798(8) 0.0270(3) Uani 1 1 d . . .
H20 H -0.0130 0.5379 0.1464 0.032 Uiso 1 1 calc R . .
C21 C 0.12412(11) 0.52010(11) 0.11314(7) 0.0238(2) Uani 1 1 d . . .
H21 H 0.1003 0.4971 0.0702 0.029 Uiso 1 1 calc R . .
C22 C 0.22674(10) 0.52985(9) 0.13158(6) 0.0174(2) Uani 1 1 d . . .
C23 C 0.30442(11) 0.50128(11) 0.08707(7) 0.0227(2) Uani 1 1 d . . .
H23A H 0.2992 0.5486 0.0489 0.027 Uiso 1 1 calc R . .
H23B H 0.2911 0.4305 0.0703 0.027 Uiso 1 1 calc R . .
C24 C 0.47251(11) 0.57312(9) 0.08316(6) 0.0196(2) Uani 1 1 d . . .
H24A H 0.4626 0.5545 0.0360 0.023 Uiso 1 1 calc R . .
H24B H 0.5445 0.5639 0.0989 0.023 Uiso 1 1 calc R . .
C25 C 0.44177(9) 0.68224(9) 0.09246(6) 0.0167(2) Uani 1 1 d . . .
C26 C 0.45161(11) 0.76040(10) 0.04777(6) 0.0220(2) Uani 1 1 d . . .
H26 H 0.4793 0.7468 0.0077 0.026 Uiso 1 1 calc R . .
C27 C 0.42056(11) 0.85879(10) 0.06220(7) 0.0229(2) Uani 1 1 d . . .
H27 H 0.4272 0.9139 0.0324 0.028 Uiso 1 1 calc R . .
C28 C 0.37960(10) 0.87550(10) 0.12096(7) 0.0199(2) Uani 1 1 d . . .
H28 H 0.3561 0.9420 0.1314 0.024 Uiso 1 1 calc R . .
C29 C 0.37335(9) 0.79420(9) 0.16415(6) 0.0169(2) Uani 1 1 d . . .
H29 H 0.3462 0.8059 0.2047 0.020 Uiso 1 1 calc R . .
C30 C 0.45567(12) 0.40253(10) 0.12645(7) 0.0241(3) Uani 1 1 d . . .
H30A H 0.4601 0.3750 0.0822 0.036 Uiso 1 1 calc R . .
H30B H 0.4144 0.3566 0.1506 0.036 Uiso 1 1 calc R . .
H30C H 0.5233 0.4074 0.1498 0.036 Uiso 1 1 calc R . .

loop_
_atom_site_aniso_label
_atom_site_aniso_U_11
_atom_site_aniso_U_22
_atom_site_aniso_U_33
_atom_site_aniso_U_23
_atom_site_aniso_U_13
_atom_site_aniso_U_12
Co1 0.01185(7) 0.01181(6) 0.01571(7) 0.00028(5) 0.00241(5) 0.00144(5)
Co2 0.01128(7) 0.01254(6) 0.01242(6) -0.00057(5) 0.00239(5) -0.00010(5)
Cl1 0.02058(13) 0.02546(14) 0.02059(13) 0.00124(10) 0.00450(10) 0.00070(11)
Cl2 0.0161(5) 0.0164(7) 0.0297(9) 0.0071(3) 0.0003(5) -0.0024(5)
Cl2' 0.0211(16) 0.037(2) 0.0134(16) 0.0084(8) 0.0059(10) 0.0106(14)
N1 0.0157(4) 0.0192(4) 0.0205(5) 0.0019(4) -0.0002(4) 0.0014(4)
N2 0.0199(5) 0.0164(4) 0.0220(5) 0.0007(4) 0.0049(4) 0.0031(4)
N3 0.0214(5) 0.0195(4) 0.0178(4) 0.0022(4) 0.0036(4) 0.0031(4)
N4 0.0145(4) 0.0166(4) 0.0178(4) 0.0007(3) 0.0009(3) 0.0010(3)
N5 0.0204(5) 0.0147(4) 0.0175(4) -0.0015(3) 0.0037(4) 0.0009(3)
N6 0.0140(4) 0.0140(4) 0.0150(4) 0.0001(3) 0.0020(3) 0.0014(3)
O1 0.0180(4) 0.0189(4) 0.0170(4) -0.0016(3) 0.0003(3) 0.0041(3)
O2 0.0145(4) 0.0154(3) 0.0143(3) -0.0019(3) 0.0025(3) 0.0018(3)
O3 0.0125(4) 0.0147(3) 0.0191(4) -0.0010(3) 0.0048(3) -0.0020(3)
O4 0.0135(4) 0.0141(3) 0.0198(4) 0.0010(3) 0.0036(3) -0.0025(3)
O5 0.0836(13) 0.0354(7) 0.0507(9) -0.0132(6) 0.0282(8) 0.0055(7)
O6 0.0238(6) 0.0676(10) 0.0448(7) 0.0165(7) -0.0015(5) -0.0127(6)
O7 0.0295(6) 0.0606(8) 0.0251(5) 0.0015(5) 0.0081(4) -0.0141(6)
O8 0.0397(7) 0.0329(6) 0.0540(8) 0.0128(6) -0.0020(6) 0.0076(5)
O9 0.0611(10) 0.0623(10) 0.0259(6) 0.0113(6) 0.0074(6) 0.0207(8)
O10 0.0612(9) 0.0202(5) 0.0343(6) 0.0063(4) -0.0038(6) 0.0066(5)
O11 0.0349(8) 0.0491(9) 0.0995(14) 0.0134(9) -0.0006(8) -0.0203(7)
O12 0.0407(7) 0.0396(7) 0.0470(8) 0.0081(6) 0.0202(6) 0.0103(6)
C1 0.0151(5) 0.0147(4) 0.0152(4) -0.0019(4) 0.0040(4) 0.0000(4)
C2 0.0259(6) 0.0215(5) 0.0231(6) -0.0094(5) 0.0001(5) 0.0056(5)
C3 0.0160(5) 0.0181(5) 0.0226(5) 0.0005(4) 0.0042(4) -0.0052(4)
C4 0.0172(5) 0.0193(5) 0.0297(6) 0.0040(5) 0.0040(5) -0.0052(4)
C5 0.0223(6) 0.0247(6) 0.0203(5) 0.0001(4) -0.0036(4) -0.0029(5)
C6 0.0265(7) 0.0369(8) 0.0258(6) 0.0037(6) -0.0082(5) -0.0097(6)
C7 0.0191(7) 0.0469(9) 0.0402(9) 0.0126(7) -0.0064(6) -0.0074(6)
C8 0.0154(6) 0.0394(8) 0.0425(9) 0.0130(7) 0.0033(6) 0.0033(5)
C9 0.0162(5) 0.0225(5) 0.0255(6) 0.0075(5) 0.0035(4) 0.0032(4)
C10 0.0211(6) 0.0227(6) 0.0323(7) 0.0014(5) 0.0115(5) 0.0057(5)
C11 0.0218(6) 0.0180(5) 0.0265(6) 0.0058(4) 0.0025(5) 0.0052(4)
C12 0.0214(6) 0.0179(5) 0.0185(5) 0.0026(4) 0.0000(4) 0.0002(4)
C13 0.0313(7) 0.0227(6) 0.0219(6) 0.0070(5) -0.0013(5) -0.0026(5)
C14 0.0343(8) 0.0363(8) 0.0227(6) 0.0111(6) 0.0031(5) -0.0059(6)
C15 0.0306(8) 0.0448(9) 0.0221(6) 0.0082(6) 0.0093(5) 0.0011(6)
C16 0.0267(7) 0.0309(7) 0.0213(6) 0.0040(5) 0.0079(5) 0.0052(5)
C17 0.0315(7) 0.0183(5) 0.0294(7) -0.0047(5) 0.0027(5) 0.0038(5)
C18 0.0150(5) 0.0217(5) 0.0225(5) 0.0012(4) 0.0035(4) 0.0021(4)
C19 0.0147(5) 0.0250(6) 0.0337(7) 0.0024(5) 0.0037(5) 0.0018(4)
C20 0.0157(5) 0.0254(6) 0.0387(8) 0.0036(5) -0.0035(5) -0.0008(5)
C21 0.0211(6) 0.0211(5) 0.0272(6) 0.0019(5) -0.0064(5) -0.0033(4)
C22 0.0189(5) 0.0137(4) 0.0190(5) 0.0013(4) -0.0013(4) -0.0009(4)
C23 0.0247(6) 0.0244(6) 0.0184(5) -0.0058(4) -0.0009(4) -0.0025(5)
C24 0.0247(6) 0.0173(5) 0.0181(5) -0.0008(4) 0.0094(4) 0.0018(4)
C25 0.0191(5) 0.0162(5) 0.0152(5) -0.0002(4) 0.0038(4) 0.0008(4)
C26 0.0292(7) 0.0205(5) 0.0172(5) 0.0026(4) 0.0072(5) 0.0008(5)
C27 0.0294(7) 0.0188(5) 0.0210(5) 0.0050(4) 0.0045(5) 0.0003(5)
C28 0.0225(6) 0.0149(5) 0.0222(5) 0.0023(4) 0.0026(4) 0.0030(4)
C29 0.0173(5) 0.0152(5) 0.0186(5) 0.0003(4) 0.0032(4) 0.0027(4)
C30 0.0337(7) 0.0151(5) 0.0244(6) -0.0025(4) 0.0076(5) 0.0042(5)

loop_
_atom_type_symbol
_atom_type_description
_atom_type_scat_dispersion_real
_atom_type_scat_dispersion_imag
_atom_type_scat_source
C C 0.0033 0.0016 'International Tables Vol C Tables 4.2.6.8 and 6.1.1.4'
H H 0.0000 0.0000 'International Tables Vol C Tables 4.2.6.8 and 6.1.1.4'
N N 0.0061 0.0033 'International Tables Vol C Tables 4.2.6.8 and 6.1.1.4'
O O 0.0106 0.0060 'International Tables Vol C Tables 4.2.6.8 and 6.1.1.4'
Cl Cl 0.1484 0.1585 'International Tables Vol C Tables 4.2.6.8 and 6.1.1.4'
Co Co 0.3494 0.9721 'International Tables Vol C Tables 4.2.6.8 and 6.1.1.4'

loop_
_geom_angle_atom_site_label_1
_geom_angle_atom_site_label_2
_geom_angle_atom_site_label_3
_geom_angle
O4 Co1 O1 97.19(4)
O4 Co1 N3 93.55(4)
O1 Co1 N3 88.05(4)
O4 Co1 N1 161.52(4)
O1 Co1 N1 88.98(4)
N3 Co1 N1 104.09(4)
O4 Co1 O3 70.86(3)
O1 Co1 O3 89.99(4)
N3 Co1 O3 163.92(4)
N1 Co1 O3 91.82(4)
O4 Co1 N2 102.91(4)
O1 Co1 N2 156.13(4)
N3 Co1 N2 78.06(4)
N1 Co1 N2 75.94(4)
O3 Co1 N2 108.61(4)
O4 Co2 O3 78.70(4)
O4 Co2 O2 95.53(4)
O3 Co2 O2 95.03(4)
O4 Co2 N4 95.00(4)
O3 Co2 N4 173.09(4)
O2 Co2 N4 88.37(4)
O4 Co2 N6 173.35(4)
O3 Co2 N6 95.23(4)
O2 Co2 N6 87.65(4)
N4 Co2 N6 90.92(4)
O4 Co2 N5 95.75(4)
O3 Co2 N5 92.18(4)
O2 Co2 N5 167.61(4)
N4 Co2 N5 85.57(5)
N6 Co2 N5 81.66(4)
O5 Cl1 O8 108.21(10)
O5 Cl1 O7 108.98(9)
O8 Cl1 O7 109.16(9)
O5 Cl1 O6 110.52(11)
O8 Cl1 O6 109.99(9)
O7 Cl1 O6 109.94(8)
O9 Cl2 O12 110.5(3)
O9 Cl2 O10 110.8(2)
O12 Cl2 O10 109.82(16)
O9 Cl2 O11 111.17(18)
O12 Cl2 O11 107.8(2)
O10 Cl2 O11 106.6(3)
O11 Cl2' O10 115.1(9)
O11 Cl2' O12 113.9(6)
O10 Cl2' O12 109.4(4)
O11 Cl2' O9 110.7(3)
O10 Cl2' O9 104.4(7)
O12 Cl2' O9 102.2(8)
C9 N1 C5 118.42(12)
C9 N1 Co1 115.95(9)
C5 N1 Co1 125.49(9)
C17 N2 C10 110.62(11)
C17 N2 C11 108.60(11)
C10 N2 C11 110.43(11)
C17 N2 Co1 115.51(9)
C10 N2 Co1 105.50(8)
C11 N2 Co1 106.04(8)
C16 N3 C12 118.79(12)
C16 N3 Co1 123.71(9)
C12 N3 Co1 115.85(9)
C22 N4 C18 119.82(11)
C22 N4 Co2 115.58(9)
C18 N4 Co2 124.60(9)
C30 N5 C24 107.88(10)
C30 N5 C23 110.86(11)
C24 N5 C23 109.37(10)
C30 N5 Co2 114.43(8)
C24 N5 Co2 104.73(7)
C23 N5 Co2 109.30(8)
C29 N6 C25 119.33(10)
C29 N6 Co2 126.63(8)
C25 N6 Co2 114.02(8)
C1 O1 Co1 125.30(8)
C1 O2 Co2 131.37(8)
C3 O3 Co2 121.00(8)
C3 O3 Co1 118.71(7)
Co2 O3 Co1 97.15(4)
C4 O4 Co2 123.53(8)
C4 O4 Co1 129.25(8)
Co2 O4 Co1 100.29(4)
Cl2 O9 Cl2' 3.5(4)
Cl2' O10 Cl2 6.4(6)
Cl2' O11 Cl2 4.0(4)
Cl2 O12 Cl2' 6.3(5)
O1 C1 O2 125.78(11)
O1 C1 C2 119.04(11)
O2 C1 C2 115.18(11)
C1 C2 H2A 109.5
C1 C2 H2B 109.5
H2A C2 H2B 109.5
C1 C2 H2C 109.5
H2A C2 H2C 109.5
H2B C2 H2C 109.5
O3 C3 H3A 109.5
O3 C3 H3B 109.5
H3A C3 H3B 109.5
O3 C3 H3C 109.5
H3A C3 H3C 109.5
H3B C3 H3C 109.5
O4 C4 H4A 109.5
O4 C4 H4B 109.5
H4A C4 H4B 109.5
O4 C4 H4C 109.5
H4A C4 H4C 109.5
H4B C4 H4C 109.5
N1 C5 C6 122.48(14)
N1 C5 H5 118.8
C6 C5 H5 118.8
C7 C6 C5 118.82(15)
C7 C6 H6 120.6
C5 C6 H6 120.6
C8 C7 C6 118.91(15)
C8 C7 H7 120.5
C6 C7 H7 120.5
C7 C8 C9 119.19(16)
C7 C8 H8 120.4
C9 C8 H8 120.4
N1 C9 C8 122.16(14)
N1 C9 C10 115.47(12)
C8 C9 C10 122.36(14)
N2 C10 C9 109.69(11)
N2 C10 H10A 109.7
C9 C10 H10A 109.7
N2 C10 H10B 109.7
C9 C10 H10B 109.7
H10A C10 H10B 108.2
N2 C11 C12 109.64(11)
N2 C11 H11A 109.7
C12 C11 H11A 109.7
N2 C11 H11B 109.7
C12 C11 H11B 109.7
H11A C11 H11B 108.2
N3 C12 C13 122.13(13)
N3 C12 C11 114.28(11)
C13 C12 C11 123.56(12)
C12 C13 C14 118.86(14)
C12 C13 H13 120.6
C14 C13 H13 120.6
C13 C14 C15 119.26(14)
C13 C14 H14 120.4
C15 C14 H14 120.4
C16 C15 C14 118.45(15)
C16 C15 H15 120.8
C14 C15 H15 120.8
N3 C16 C15 122.46(14)
N3 C16 H16 118.8
C15 C16 H16 118.8
N2 C17 H17A 109.5
N2 C17 H17B 109.5
H17A C17 H17B 109.5
N2 C17 H17C 109.5
H17A C17 H17C 109.5
H17B C17 H17C 109.5
N4 C18 C19 121.31(13)
N4 C18 H18 119.3
C19 C18 H18 119.3
C20 C19 C18 119.15(14)
C20 C19 H19 120.4
C18 C19 H19 120.4
C21 C20 C19 119.18(13)
C21 C20 H20 120.4
C19 C20 H20 120.4
C20 C21 C22 119.15(13)
C20 C21 H21 120.4
C22 C21 H21 120.4
N4 C22 C21 121.30(13)
N4 C22 C23 116.02(11)
C21 C22 C23 122.68(12)
C22 C23 N5 112.08(10)
C22 C23 H23A 109.2
N5 C23 H23A 109.2
C22 C23 H23B 109.2
N5 C23 H23B 109.2
H23A C23 H23B 107.9
N5 C24 C25 107.82(10)
N5 C24 H24A 110.1
C25 C24 H24A 110.1
N5 C24 H24B 110.1
C25 C24 H24B 110.1
H24A C24 H24B 108.5
N6 C25 C26 121.91(11)
N6 C25 C24 113.54(10)
C26 C25 C24 124.54(11)
C25 C26 C27 119.08(12)
C25 C26 H26 120.5
C27 C26 H26 120.5
C26 C27 C28 118.85(12)
C26 C27 H27 120.6
C28 C27 H27 120.6
C29 C28 C27 119.22(12)
C29 C28 H28 120.4
C27 C28 H28 120.4
N6 C29 C28 121.57(11)
N6 C29 H29 119.2
C28 C29 H29 119.2
N5 C30 H30A 109.5
N5 C30 H30B 109.5
H30A C30 H30B 109.5
N5 C30 H30C 109.5
H30A C30 H30C 109.5
H30B C30 H30C 109.5

loop_
_geom_bond_atom_site_label_1
_geom_bond_atom_site_label_2
_geom_bond_distance
Co1 O4 2.0346(9)
Co1 O1 2.0427(9)
Co1 N3 2.1132(11)
Co1 N1 2.1215(11)
Co1 O3 2.1215(9)
Co1 N2 2.2060(11)
Co2 O4 1.8988(9)
Co2 O3 1.9025(9)
Co2 O2 1.9054(8)
Co2 N4 1.9330(11)
Co2 N6 1.9539(10)
Co2 N5 1.9834(11)
Cl1 O5 1.4276(14)
Cl1 O8 1.4324(13)
Cl1 O7 1.4357(12)
Cl1 O6 1.4360(14)
Cl2 O9 1.398(5)
Cl2 O12 1.427(3)
Cl2 O10 1.441(3)
Cl2 O11 1.450(4)
Cl2' O11 1.322(13)
Cl2' O10 1.425(6)
Cl2' O12 1.451(6)
Cl2' O9 1.531(13)
N1 C9 1.3373(17)
N1 C5 1.3433(18)
N2 C17 1.4647(18)
N2 C10 1.4750(18)
N2 C11 1.4818(17)
N3 C16 1.3419(18)
N3 C12 1.3432(17)
N4 C22 1.3378(16)
N4 C18 1.3478(16)
N5 C30 1.4835(17)
N5 C24 1.4904(17)
N5 C23 1.5030(18)
N6 C29 1.3419(15)
N6 C25 1.3441(15)
O1 C1 1.2407(14)
O2 C1 1.2765(14)
O3 C3 1.4117(14)
O4 C4 1.4039(15)
C1 C2 1.4987(17)
C2 H2A 0.9800
C2 H2B 0.9800
C2 H2C 0.9800
C3 H3A 0.9800
C3 H3B 0.9800
C3 H3C 0.9800
C4 H4A 0.9800
C4 H4B 0.9800
C4 H4C 0.9800
C5 C6 1.385(2)
C5 H5 0.9500
C6 C7 1.382(3)
C6 H6 0.9500
C7 C8 1.378(3)
C7 H7 0.9500
C8 C9 1.389(2)
C8 H8 0.9500
C9 C10 1.500(2)
C10 H10A 0.9900
C10 H10B 0.9900
C11 C12 1.5007(19)
C11 H11A 0.9900
C11 H11B 0.9900
C12 C13 1.3829(18)
C13 C14 1.386(2)
C13 H13 0.9500
C14 C15 1.388(3)
C14 H14 0.9500
C15 C16 1.384(2)
C15 H15 0.9500
C16 H16 0.9500
C17 H17A 0.9800
C17 H17B 0.9800
C17 H17C 0.9800
C18 C19 1.3843(19)
C18 H18 0.9500
C19 C20 1.384(2)
C19 H19 0.9500
C20 C21 1.380(2)
C20 H20 0.9500
C21 C22 1.3911(19)
C21 H21 0.9500
C22 C23 1.496(2)
C23 H23A 0.9900
C23 H23B 0.9900
C24 C25 1.4928(17)
C24 H24A 0.9900
C24 H24B 0.9900
C25 C26 1.3807(17)
C26 C27 1.3844(19)
C26 H26 0.9500
C27 C28 1.3876(19)
C27 H27 0.9500
C28 C29 1.3842(17)
C28 H28 0.9500
C29 H29 0.9500
C30 H30A 0.9800
C30 H30B 0.9800
C30 H30C 0.9800

loop_
_geom_torsion_atom_site_label_1
_geom_torsion_atom_site_label_2
_geom_torsion_atom_site_label_3
_geom_torsion_atom_site_label_4
_geom_torsion
O4 Co1 N1 C9 -68.22(16)
O1 Co1 N1 C9 -178.20(10)
N3 Co1 N1 C9 94.06(10)
O3 Co1 N1 C9 -88.25(9)
N2 Co1 N1 C9 20.48(9)
O4 Co1 N1 C5 107.41(15)
O1 Co1 N1 C5 -2.57(11)
N3 Co1 N1 C5 -90.31(11)
O3 Co1 N1 C5 87.38(11)
N2 Co1 N1 C5 -163.88(12)
O4 Co1 N2 C17 4.30(10)
O1 Co1 N2 C17 150.95(10)
N3 Co1 N2 C17 95.25(10)
N1 Co1 N2 C17 -156.72(10)
O3 Co1 N2 C17 -69.57(10)
O4 Co1 N2 C10 126.81(9)
O1 Co1 N2 C10 -86.55(13)
N3 Co1 N2 C10 -142.25(9)
N1 Co1 N2 C10 -34.22(9)
O3 Co1 N2 C10 52.93(9)
O4 Co1 N2 C11 -116.02(8)
O1 Co1 N2 C11 30.62(15)
N3 Co1 N2 C11 -25.08(8)
N1 Co1 N2 C11 82.95(9)
O3 Co1 N2 C11 170.10(8)
O4 Co1 N3 C16 -58.69(12)
O1 Co1 N3 C16 38.39(12)
N1 Co1 N3 C16 126.85(12)
O3 Co1 N3 C16 -44.8(2)
N2 Co1 N3 C16 -161.15(13)
O4 Co1 N3 C12 106.44(10)
O1 Co1 N3 C12 -156.47(10)
N1 Co1 N3 C12 -68.02(10)
O3 Co1 N3 C12 120.35(14)
N2 Co1 N3 C12 3.98(9)
O4 Co2 N4 C22 -102.61(9)
O3 Co2 N4 C22 -78.4(4)
O2 Co2 N4 C22 161.98(9)
N6 Co2 N4 C22 74.36(9)
N5 Co2 N4 C22 -7.21(9)
O4 Co2 N4 C18 76.64(10)
O3 Co2 N4 C18 100.8(3)
O2 Co2 N4 C18 -18.77(10)
N6 Co2 N4 C18 -106.40(10)
N5 Co2 N4 C18 172.04(11)
O4 Co2 N5 C30 -19.79(10)
O3 Co2 N5 C30 59.08(10)
O2 Co2 N5 C30 -175.28(17)
N4 Co2 N5 C30 -114.38(10)
N6 Co2 N5 C30 154.05(10)
O4 Co2 N5 C24 -137.70(8)
O3 Co2 N5 C24 -58.84(8)
O2 Co2 N5 C24 66.8(2)
N4 Co2 N5 C24 127.71(8)
N6 Co2 N5 C24 36.13(8)
O4 Co2 N5 C23 105.20(8)
O3 Co2 N5 C23 -175.93(8)
O2 Co2 N5 C23 -50.3(2)
N4 Co2 N5 C23 10.61(8)
N6 Co2 N5 C23 -80.96(8)
O4 Co2 N6 C29 -133.6(3)
O3 Co2 N6 C29 -109.65(10)
O2 Co2 N6 C29 -14.81(10)
N4 Co2 N6 C29 73.51(11)
N5 Co2 N6 C29 158.90(11)
O4 Co2 N6 C25 44.8(4)
O3 Co2 N6 C25 68.77(9)
O2 Co2 N6 C25 163.62(9)
N4 Co2 N6 C25 -108.06(9)
N5 Co2 N6 C25 -22.67(9)
O4 Co1 O1 C1 -28.57(10)
N3 Co1 O1 C1 -121.91(10)
N1 Co1 O1 C1 133.95(10)
O3 Co1 O1 C1 42.13(10)
N2 Co1 O1 C1 -175.88(10)
O4 Co2 O2 C1 46.54(11)
O3 Co2 O2 C1 -32.57(11)
N4 Co2 O2 C1 141.40(11)
N6 Co2 O2 C1 -127.61(11)
N5 Co2 O2 C1 -157.95(18)
O4 Co2 O3 C3 -156.90(9)
O2 Co2 O3 C3 -62.25(9)
N4 Co2 O3 C3 179(11)
N6 Co2 O3 C3 25.85(9)
N5 Co2 O3 C3 107.67(9)
O4 Co2 O3 Co1 -27.08(4)
O2 Co2 O3 Co1 67.57(4)
N4 Co2 O3 Co1 -51.7(4)
N6 Co2 O3 Co1 155.66(4)
N5 Co2 O3 Co1 -122.51(4)
O4 Co1 O3 C3 157.52(9)
O1 Co1 O3 C3 59.90(9)
N3 Co1 O3 C3 142.81(14)
N1 Co1 O3 C3 -29.08(9)
N2 Co1 O3 C3 -104.86(9)
O4 Co1 O3 Co2 26.17(3)
O1 Co1 O3 Co2 -71.45(4)
N3 Co1 O3 Co2 11.46(16)
N1 Co1 O3 Co2 -160.43(4)
N2 Co1 O3 Co2 123.80(4)
O3 Co2 O4 C4 -178.31(10)
O2 Co2 O4 C4 87.64(10)
N4 Co2 O4 C4 -1.19(10)
N6 Co2 O4 C4 -154.0(3)
N5 Co2 O4 C4 -87.23(10)
O3 Co2 O4 Co1 28.60(4)
O2 Co2 O4 Co1 -65.44(4)
N4 Co2 O4 Co1 -154.28(4)
N6 Co2 O4 Co1 52.9(4)
N5 Co2 O4 Co1 119.69(4)
O1 Co1 O4 C4 -89.83(10)
N3 Co1 O4 C4 -1.34(11)
N1 Co1 O4 C4 161.46(13)
O3 Co1 O4 C4 -177.30(11)
N2 Co1 O4 C4 77.21(11)
O1 Co1 O4 Co2 61.01(4)
N3 Co1 O4 Co2 149.49(4)
N1 Co1 O4 Co2 -47.71(14)
O3 Co1 O4 Co2 -26.46(3)
N2 Co1 O4 Co2 -131.95(4)
O12 Cl2 O9 Cl2' -134(5)
O10 Cl2 O9 Cl2' 104(5)
O11 Cl2 O9 Cl2' -14(5)
O11 Cl2' O9 Cl2 165(5)
O10 Cl2' O9 Cl2 -71(5)
O12 Cl2' O9 Cl2 43(5)
O11 Cl2' O10 Cl2 152(3)
O12 Cl2' O10 Cl2 -79(3)
O9 Cl2' O10 Cl2 30(2)
O9 Cl2 O10 Cl2' -145(3)
O12 Cl2 O10 Cl2' 92(3)
O11 Cl2 O10 Cl2' -24(2)
O10 Cl2' O11 Cl2 -131(5)
O12 Cl2' O11 Cl2 102(5)
O9 Cl2' O11 Cl2 -13(4)
O9 Cl2 O11 Cl2' 166(5)
O12 Cl2 O11 Cl2' -73(5)
O10 Cl2 O11 Cl2' 45(5)
O9 Cl2 O12 Cl2' 155(3)
O10 Cl2 O12 Cl2' -82(3)
O11 Cl2 O12 Cl2' 33(2)
O11 Cl2' O12 Cl2 -141(3)
O10 Cl2' O12 Cl2 89(3)
O9 Cl2' O12 Cl2 -22(2)
Co1 O1 C1 O2 -1.11(18)
Co1 O1 C1 C2 179.65(9)
Co2 O2 C1 O1 -7.98(19)
Co2 O2 C1 C2 171.28(9)
C9 N1 C5 C6 -0.6(2)
Co1 N1 C5 C6 -176.09(11)
N1 C5 C6 C7 -0.7(2)
C5 C6 C7 C8 1.2(2)
C6 C7 C8 C9 -0.5(2)
C5 N1 C9 C8 1.3(2)
Co1 N1 C9 C8 177.24(11)
C5 N1 C9 C10 -177.39(12)
Co1 N1 C9 C10 -1.44(15)
C7 C8 C9 N1 -0.8(2)
C7 C8 C9 C10 177.82(15)
C17 N2 C10 C9 169.22(11)
C11 N2 C10 C9 -70.52(13)
Co1 N2 C10 C9 43.64(12)
N1 C9 C10 N2 -29.83(16)
C8 C9 C10 N2 151.49(14)
C17 N2 C11 C12 -83.18(13)
C10 N2 C11 C12 155.36(11)
Co1 N2 C11 C12 41.55(12)
C16 N3 C12 C13 2.7(2)
Co1 N3 C12 C13 -163.20(11)
C16 N3 C12 C11 -175.20(13)
Co1 N3 C12 C11 18.90(15)
N2 C11 C12 N3 -41.71(16)
N2 C11 C12 C13 140.42(13)
N3 C12 C13 C14 -1.1(2)
C11 C12 C13 C14 176.59(14)
C12 C13 C14 C15 -1.1(2)
C13 C14 C15 C16 1.6(2)
C12 N3 C16 C15 -2.1(2)
Co1 N3 C16 C15 162.58(12)
C14 C15 C16 N3 0.0(3)
C22 N4 C18 C19 0.20(19)
Co2 N4 C18 C19 -179.02(10)
N4 C18 C19 C20 -2.6(2)
C18 C19 C20 C21 2.4(2)
C19 C20 C21 C22 0.2(2)
C18 N4 C22 C21 2.49(18)
Co2 N4 C22 C21 -178.22(10)
C18 N4 C22 C23 -177.68(11)
Co2 N4 C22 C23 1.60(14)
C20 C21 C22 N4 -2.7(2)
C20 C21 C22 C23 177.48(13)
N4 C22 C23 N5 7.40(16)
C21 C22 C23 N5 -172.78(12)
C30 N5 C23 C22 114.75(12)
C24 N5 C23 C22 -126.42(11)
Co2 N5 C23 C22 -12.29(13)
C30 N5 C24 C25 -165.89(11)
C23 N5 C24 C25 73.45(13)
Co2 N5 C24 C25 -43.60(11)
C29 N6 C25 C26 2.11(19)
Co2 N6 C25 C26 -176.44(10)
C29 N6 C25 C24 -179.28(11)
Co2 N6 C25 C24 2.17(14)
N5 C24 C25 N6 28.20(15)
N5 C24 C25 C26 -153.23(13)
N6 C25 C26 C27 -1.3(2)
C24 C25 C26 C27 -179.77(13)
C25 C26 C27 C28 -0.6(2)
C26 C27 C28 C29 1.7(2)
C25 N6 C29 C28 -0.98(18)
Co2 N6 C29 C28 177.38(10)
C27 C28 C29 N6 -0.9(2)
